data_7113907
loop_
_publ_author_name
'Himes, Richard A.'
'Fanwick, Phillip E.'
'Rothwell, Ian P.'

_publ_section_title
;
 Novel, stereoselective tricyclization of a dienyne by titanium aryloxide
 centers
;
_journal_coden_ASTM CHCOFS
_journal_issue 1
_journal_name_full
;
 Chemical Communications (Cambridge, United Kingdom)
;
_journal_page_first 18
_journal_page_last 19
_journal_paper_doi 10.1039/b209889j
_journal_year 2003
_chemical_formula_sum 'C48 H44 O2 Ti'
_chemical_formula_weight 700.78
_space_group_IT_number 2
_symmetry_cell_setting triclinic
_symmetry_space_group_name_Hall '-P 1'
_symmetry_space_group_name_H-M 'P -1'
_atom_type_scat_source 'International Tables for Crystallography (Vol C)'
_cell_angle_alpha 73.1412(15)
_cell_angle_beta 77.5151(14)
_cell_angle_gamma 84.8318(15)
_cell_formula_units_Z 2
_cell_length_a 11.9946(4)
_cell_length_b 11.7706(4)
_cell_length_c 13.7377(6)
_cell_measurement_reflns_used 17419
_cell_measurement_temperature 149
_cell_measurement_theta_max 27
_cell_measurement_theta_min 5
_cell_volume 1811.51(12)
_computing_cell_refinement DENZO/SCALEPACK_(Otwinowski,_1996)
_computing_data_collection Collect_(Nonius,_1998)
_computing_data_reduction DENZO/SCALEPACK_(Otwinowski,_1996)
_computing_molecular_graphics
;
ORTEP (Johnson, 1976)
PLUTON (Spek, 1991)
;
_computing_publication_material CIF_VAX_MolEN_(Fair,_1990)
_computing_structure_refinement SHELX97_(Sheldrick,_1997)
_computing_structure_solution Direct_methods_(SIR97,_Altomare_et_al.,_1997)
_diffrn_ambient_temperature 149
_diffrn_measured_fraction_theta_max 0.9660
_diffrn_measurement_device_type Nonius_KappaCCD
_diffrn_radiation_type MO-K\a
_diffrn_radiation_wavelength 0.71073
_diffrn_reflns_av_R_equivalents 0.060
_diffrn_reflns_limit_h_max 15
_diffrn_reflns_limit_h_min 0
_diffrn_reflns_limit_k_max 15
_diffrn_reflns_limit_k_min -15
_diffrn_reflns_limit_l_max 18
_diffrn_reflns_limit_l_min -17
_diffrn_reflns_number 17419
_diffrn_reflns_theta_full 23.3
_diffrn_reflns_theta_max 27.91
_diffrn_reflns_theta_min 5.00
_exptl_absorpt_coefficient_mu 0.270
_exptl_absorpt_correction_T_max 0.9681
_exptl_absorpt_correction_T_min 0.6032
_exptl_absorpt_correction_type refined_empirical_(Otwinowski_&_Minor,_1996
_exptl_crystal_colour orange
_exptl_crystal_density_diffrn 1.28
_exptl_crystal_description plate
_exptl_crystal_F_000 740
_exptl_crystal_size_max 0.36
_exptl_crystal_size_mid 0.24
_exptl_crystal_size_min 0.12
_refine_diff_density_max 0.75
_refine_diff_density_min -0.63
_refine_ls_extinction_method none
_refine_ls_goodness_of_fit_ref 1.069
_refine_ls_hydrogen_treatment
;
Chemically significant hydrogens refined isotropically
Others riding
;
_refine_ls_matrix_type full
_refine_ls_number_parameters 525
_refine_ls_number_reflns 8313
_refine_ls_number_restraints 0
_refine_ls_R_factor_gt 0.085
_refine_ls_shift/su_max 0.009
_refine_ls_structure_factor_coef Fsqd
_refine_ls_weighting_details '1/[\s^2^(Fo^2^)+(0.0586P)^2^+3.9213P] where P=(Fo^2^+2Fc^2^)/3  '
_refine_ls_weighting_scheme calc
_refine_ls_wR_factor_ref 0.179
_reflns_number_gt 7158
_reflns_number_total 8326
_reflns_threshold_expression >2.0\s(I)
_cod_duplicate_entry 7103636
_cod_data_source_file b209889j.txt
_cod_data_source_block RH150
_cod_depositor_comments
;
The following automatic conversions were performed:

'_refine_ls_weighting_scheme' value 'calc ' changed to 'calc'
according to
/usr/data/users/saulius/automatic-downloads/retrospective/RSC/lib/dictionaries/cif_core.dic
dictionary named 'cif_core.dic' version 2.4.2 from
2011-04-26.

'_geom_bond_publ_flag' value 'YES' changed to 'yes'
according to
/usr/data/users/saulius/automatic-downloads/retrospective/RSC/lib/dictionaries/cif_core.dic
dictionary named 'cif_core.dic' version 2.4.2 from 2011-04-26 (75
times).

'_geom_angle_publ_flag' value 'YES' changed to 'yes'
according to
/usr/data/users/saulius/automatic-downloads/retrospective/RSC/lib/dictionaries/cif_core.dic
dictionary named 'cif_core.dic' version 2.4.2 from 2011-04-26 (127
times).

Automatic conversion script
Id: cif_fix_values 2281 2013-09-26 08:29:07Z andrius 
;
_cod_original_cell_volume 1811.51(18)
_cod_original_sg_symbol_H-M p-1
_cod_original_formula_sum 'C48 H44 O2 Ti1'
_cod_database_code 7113907

loop_
_symmetry_equiv_pos_as_xyz
'x, y, z'
'-x, -y, -z'

loop_
_atom_site_aniso_label
_atom_site_aniso_U_11
_atom_site_aniso_U_22
_atom_site_aniso_U_33
_atom_site_aniso_U_12
_atom_site_aniso_U_13
_atom_site_aniso_U_23
Ti 0.0319(3) 0.0182(3) 0.0208(3) -0.0015(2) -0.0062(2) -0.0067(2)
O(3) 0.0370(14) 0.0250(12) 0.0240(12) -0.0098(10) -0.0015(10) -0.0082(10)
O(4) 0.0251(12) 0.0204(11) 0.0248(12) -0.0006(9) -0.0041(9) -0.0055(9)
C(11) 0.031(2) 0.0323(19) 0.036(2) -0.0026(16) -0.0024(16) -0.0081(16)
C(12) 0.0257(18) 0.0332(19) 0.0266(18) 0.0029(14) -0.0055(14) -0.0052(15)
C(13) 0.042(2) 0.039(2) 0.0248(19) 0.0138(18) -0.0084(17) -0.0049(16)
C(14) 0.049(3) 0.035(2) 0.049(3) 0.0154(19) -0.012(2) -0.0150(19)
C(15) 0.061(3) 0.025(2) 0.058(3) -0.0015(19) -0.012(2) -0.008(2)
C(16) 0.049(3) 0.0304(19) 0.0281(19) 0.0053(17) -0.0119(18) -0.0125(16)
C(21) 0.040(2) 0.054(3) 0.032(2) 0.0099(19) -0.0075(17) -0.0197(19)
C(22) 0.0303(19) 0.0338(19) 0.0304(19) 0.0010(15) -0.0092(15) -0.0092(15)
C(23) 0.051(3) 0.058(3) 0.032(2) 0.013(2) -0.019(2) -0.020(2)
C(25) 0.090(4) 0.126(5) 0.070(4) 0.061(4) -0.048(3) -0.075(4)
C(26) 0.038(2) 0.033(2) 0.035(2) 0.0088(17) -0.0145(17) -0.0194(16)
C(31) 0.0331(19) 0.0160(15) 0.0243(16) -0.0034(13) -0.0082(14) -0.0042(12)
C(32) 0.0313(18) 0.0189(15) 0.0238(17) 0.0007(13) -0.0084(14) -0.0049(13)
C(33) 0.0271(18) 0.0260(17) 0.0292(18) -0.0026(14) -0.0082(14) -0.0037(14)
C(34) 0.039(2) 0.0225(17) 0.038(2) -0.0037(15) -0.0150(17) -0.0079(15)
C(35) 0.041(2) 0.0204(16) 0.0280(18) -0.0010(14) -0.0120(15) -0.0074(13)
C(36) 0.038(2) 0.0178(15) 0.0213(16) -0.0005(14) -0.0081(14) -0.0049(12)
C(41) 0.0246(17) 0.0177(15) 0.0223(16) -0.0027(12) -0.0090(13) -0.0055(12)
C(42) 0.0222(16) 0.0214(15) 0.0249(16) -0.0017(12) -0.0083(13) -0.0077(13)
C(43) 0.0253(17) 0.0205(16) 0.0327(18) 0.0016(13) -0.0091(14) -0.0062(14)
C(44) 0.0298(19) 0.0234(17) 0.0321(19) -0.0021(14) -0.0089(15) 0.0009(14)
C(45) 0.0290(18) 0.0250(17) 0.0239(17) -0.0028(14) -0.0052(14) -0.0022(13)
C(46) 0.0233(17) 0.0247(16) 0.0231(16) -0.0008(13) -0.0073(13) -0.0074(13)
C(24A) 0.055(6) 0.034(5) 0.028(5) -0.013(5) -0.007(5) -0.018(4)
C(24B) 0.058(8) 0.096(14) 0.091(12) 0.012(10) -0.006(10) -0.065(10)
C(321) 0.0301(18) 0.0243(16) 0.0218(16) -0.0052(14) -0.0018(14) -0.0056(13)
C(322) 0.035(2) 0.037(2) 0.036(2) 0.0028(16) -0.0108(16) -0.0162(16)
C(323) 0.047(2) 0.052(3) 0.041(2) 0.003(2) -0.0170(19) -0.022(2)
C(324) 0.050(2) 0.046(2) 0.034(2) -0.0087(19) -0.0013(18) -0.0228(18)
C(325) 0.034(2) 0.043(2) 0.038(2) 0.0005(17) 0.0004(17) -0.0197(18)
C(326) 0.0303(19) 0.038(2) 0.0319(19) 0.0011(16) -0.0052(15) -0.0136(16)
C(361) 0.037(2) 0.0233(16) 0.0238(17) -0.0048(14) -0.0083(14) -0.0101(13)
C(362) 0.037(2) 0.0251(17) 0.0254(17) -0.0034(14) -0.0087(15) -0.0102(14)
C(363) 0.046(2) 0.0299(18) 0.0263(18) -0.0102(16) -0.0067(16) -0.0106(15)
C(364) 0.048(2) 0.042(2) 0.035(2) -0.0115(18) 0.0031(18) -0.0221(18)
C(365) 0.053(3) 0.033(2) 0.049(2) 0.0031(18) 0.004(2) -0.0243(19)
C(366) 0.053(2) 0.0207(17) 0.038(2) -0.0011(16) -0.0046(18) -0.0131(15)
C(421) 0.0215(16) 0.0203(15) 0.0262(17) 0.0009(12) -0.0063(13) -0.0072(13)
C(422) 0.035(2) 0.0248(17) 0.040(2) -0.0064(15) -0.0024(16) -0.0168(15)
C(423) 0.049(2) 0.037(2) 0.043(2) -0.0036(18) 0.0029(19) -0.0267(18)
C(424) 0.036(2) 0.041(2) 0.032(2) -0.0045(17) 0.0060(16) -0.0169(17)
C(425) 0.0291(19) 0.0269(17) 0.0326(19) -0.0034(14) -0.0073(15) -0.0086(15)
C(426) 0.0278(18) 0.0245(16) 0.0241(17) -0.0010(13) -0.0072(14) -0.0093(13)
C(461) 0.0234(17) 0.0234(16) 0.0254(17) -0.0029(13) -0.0014(13) -0.0084(13)
C(462) 0.037(2) 0.0339(19) 0.0280(18) -0.0020(16) -0.0038(16) -0.0095(15)
C(463) 0.043(2) 0.049(2) 0.037(2) -0.0045(19) 0.0052(18) -0.0227(19)
C(464) 0.032(2) 0.036(2) 0.055(3) 0.0022(17) 0.0006(19) -0.0225(19)
C(465) 0.032(2) 0.0265(18) 0.048(2) 0.0022(15) -0.0103(17) -0.0129(16)
C(466) 0.0271(18) 0.0227(16) 0.0316(18) -0.0033(13) -0.0059(14) -0.0091(14)

loop_
_atom_site_label
_atom_site_fract_x
_atom_site_fract_y
_atom_site_fract_z
_atom_site_U_iso_or_equiv
_atom_site_thermal_displace_type
_atom_site_calc_flag
Ti 0.70179(5) 0.28979(5) 0.69006(5) 0.02316(17) Uani ?
O(3) 0.5768(2) 0.1978(2) 0.74424(17) 0.0285(7) Uani ?
O(4) 0.74186(19) 0.40500(19) 0.56915(17) 0.0237(7) Uani ?
C(11) 0.8429(3) 0.0876(3) 0.8013(3) 0.0340(11) Uani ?
C(12) 0.9108(3) 0.1417(3) 0.8563(3) 0.0294(11) Uani ?
C(13) 1.0274(4) 0.0805(4) 0.8541(3) 0.0368(11) Uani ?
C(14) 1.0326(4) 0.0010(4) 0.7818(4) 0.0443(16) Uani ?
C(15) 0.9116(4) -0.0304(4) 0.7961(4) 0.0487(16) Uani ?
C(16) 0.8393(4) 0.1705(3) 0.6932(3) 0.0346(13) Uani ?
C(21) 0.7527(4) 0.2860(4) 0.9075(3) 0.0410(14) Uani ?
C(22) 0.8737(3) 0.2278(3) 0.9003(3) 0.0311(11) Uani ?
C(23) 0.9399(4) 0.2801(4) 0.9588(3) 0.0446(15) Uani ?
C(25) 0.7489(5) 0.3582(6) 0.9854(5) 0.084(3) Uani ?
C(26) 0.7300(4) 0.3622(3) 0.8031(3) 0.0327(12) Uani ?
C(31) 0.4999(3) 0.1157(3) 0.7521(2) 0.0242(10) Uani ?
C(32) 0.4063(3) 0.0923(3) 0.8354(3) 0.0245(10) Uani ?
C(33) 0.3309(3) 0.0051(3) 0.8422(3) 0.0278(10) Uani ?
C(34) 0.3473(3) -0.0578(3) 0.7684(3) 0.0319(11) Uani ?
C(35) 0.4395(3) -0.0331(3) 0.6861(3) 0.0288(10) Uani ?
C(36) 0.5171(3) 0.0537(3) 0.6761(2) 0.0255(10) Uani ?
C(41) 0.7463(3) 0.5153(3) 0.5017(2) 0.0207(9) Uani ?
C(42) 0.6668(3) 0.6036(3) 0.5259(2) 0.0219(9) Uani ?
C(43) 0.6763(3) 0.7190(3) 0.4590(3) 0.0260(10) Uani ?
C(44) 0.7588(3) 0.7459(3) 0.3690(3) 0.0298(11) Uani ?
C(45) 0.8347(3) 0.6571(3) 0.3453(3) 0.0268(10) Uani ?
C(46) 0.8305(3) 0.5408(3) 0.4101(2) 0.0231(9) Uani ?
C(24A) 0.8642(14) 0.3894(10) 0.9735(8) 0.036(3) Uani ?
C(24B) 0.8552(16) 0.3476(16) 1.0186(13) 0.076(7) Uani ?
C(321) 0.3841(3) 0.1579(3) 0.9162(3) 0.0258(10) Uani ?
C(322) 0.4626(3) 0.1537(3) 0.9777(3) 0.0344(12) Uani ?
C(323) 0.4392(4) 0.2099(4) 1.0559(3) 0.0437(14) Uani ?
C(324) 0.3380(4) 0.2738(4) 1.0723(3) 0.0415(12) Uani ?
C(325) 0.2589(3) 0.2791(4) 1.0114(3) 0.0378(12) Uani ?
C(326) 0.2811(3) 0.2204(3) 0.9345(3) 0.0329(11) Uani ?
C(361) 0.6152(3) 0.0790(3) 0.5868(3) 0.0267(10) Uani ?
C(362) 0.6286(3) 0.1923(3) 0.5170(3) 0.0279(10) Uani ?
C(363) 0.7210(3) 0.2165(3) 0.4346(3) 0.0330(11) Uani ?
C(364) 0.8023(4) 0.1279(4) 0.4215(3) 0.0403(12) Uani ?
C(365) 0.7896(4) 0.0149(4) 0.4891(3) 0.0447(14) Uani ?
C(366) 0.6966(4) -0.0099(3) 0.5709(3) 0.0369(11) Uani ?
C(421) 0.5740(3) 0.5752(3) 0.6194(2) 0.0224(9) Uani ?
C(422) 0.5556(3) 0.6429(3) 0.6902(3) 0.0320(11) Uani ?
C(423) 0.4680(4) 0.6166(4) 0.7764(3) 0.0414(12) Uani ?
C(424) 0.3969(3) 0.5237(3) 0.7938(3) 0.0367(12) Uani ?
C(425) 0.4131(3) 0.4564(3) 0.7237(3) 0.0291(11) Uani ?
C(426) 0.5009(3) 0.4825(3) 0.6378(3) 0.0246(10) Uani ?
C(461) 0.9156(3) 0.4499(3) 0.3810(3) 0.0241(10) Uani ?
C(462) 0.9333(3) 0.4353(3) 0.2818(3) 0.0331(11) Uani ?
C(463) 1.0169(4) 0.3557(4) 0.2516(3) 0.0426(12) Uani ?
C(464) 1.0857(3) 0.2922(4) 0.3191(3) 0.0405(14) Uani ?
C(465) 1.0684(3) 0.3056(3) 0.4179(3) 0.0348(11) Uani ?
C(466) 0.9830(3) 0.3836(3) 0.4494(3) 0.0266(10) Uani ?
H(11) 0.754(4) 0.069(4) 0.842(3) 0.047(12) Uiso ?
H(21) 0.688(5) 0.207(5) 0.938(4) 0.085(18) Uiso ?
H(33) 0.2685 -0.0113 0.8971 0.0330 Uiso calc
H(34) 0.2967 -0.1160 0.7744 0.0380 Uiso calc
H(35) 0.4502 -0.0747 0.6365 0.0350 Uiso calc
H(43) 0.6260 0.7788 0.4754 0.0310 Uiso calc
H(44) 0.7635 0.8227 0.3247 0.0360 Uiso calc
H(45) 0.8900 0.6755 0.2845 0.0320 Uiso calc
H(13A) 1.031(4) 0.031(4) 0.927(4) 0.055(13) Uiso ?
H(13B) 1.099(5) 0.147(5) 0.824(4) 0.087(18) Uiso ?
H(14A) 1.032(3) 0.058(3) 0.695(3) 0.031(10) Uiso ?
H(14B) 1.082(4) -0.069(4) 0.796(3) 0.051(13) Uiso ?
H(15A) 0.888(4) -0.095(5) 0.867(4) 0.063(14) Uiso ?
H(15B) 0.895(4) -0.065(4) 0.734(4) 0.060(14) Uiso ?
H(16A) 0.820(4) 0.137(4) 0.651(4) 0.055(14) Uiso ?
H(16B) 0.919(3) 0.189(3) 0.691(3) 0.029(10) Uiso ?
H(23A) 0.956(5) 0.217(5) 1.018(5) 0.082(18) Uiso ?
H(23B) 1.023(7) 0.318(8) 0.908(7) 0.16(3) Uiso ?
H(24A) 0.8747 0.4095 1.0345 0.0440 Uiso calc
H(24B) 0.8838 0.4573 0.9135 0.0440 Uiso calc
H(24C) 0.8445 0.3067 1.0921 0.0910 Uiso calc
H(24D) 0.8833 0.4259 1.0078 0.0910 Uiso calc
H(25A) 0.7001 0.4287 0.9699 0.1010 Uiso calc
H(25B) 0.7202 0.3108 1.0557 0.1010 Uiso calc
H(26A) 0.802(5) 0.405(5) 0.785(4) 0.082(18) Uiso ?
H(26B) 0.657(4) 0.406(4) 0.810(3) 0.044(12) Uiso ?
H(322) 0.5319 0.1126 0.9665 0.0410 Uiso calc
H(323) 0.4921 0.2046 1.0976 0.0520 Uiso calc
H(324) 0.3232 0.3129 1.1239 0.0500 Uiso calc
H(325) 0.1905 0.3220 1.0219 0.0450 Uiso calc
H(326) 0.2267 0.2229 0.8949 0.0390 Uiso calc
H(362) 0.5747 0.2523 0.5261 0.0330 Uiso calc
H(363) 0.7285 0.2920 0.3882 0.0390 Uiso calc
H(364) 0.8654 0.1445 0.3672 0.0480 Uiso calc
H(365) 0.8438 -0.0447 0.4796 0.0530 Uiso calc
H(366) 0.6882 -0.0863 0.6155 0.0440 Uiso calc
H(422) 0.6025 0.7060 0.6792 0.0380 Uiso calc
H(423) 0.4569 0.6620 0.8232 0.0490 Uiso calc
H(424) 0.3385 0.5064 0.8522 0.0440 Uiso calc
H(425) 0.3652 0.3942 0.7345 0.0350 Uiso calc
H(426) 0.5115 0.4370 0.5911 0.0290 Uiso calc
H(462) 0.8889 0.4791 0.2353 0.0400 Uiso calc
H(463) 1.0266 0.3451 0.1858 0.0510 Uiso calc
H(464) 1.1432 0.2408 0.2980 0.0490 Uiso calc
H(465) 1.1139 0.2625 0.4637 0.0420 Uiso calc
H(466) 0.9711 0.3913 0.5164 0.0320 Uiso calc

loop_
_geom_angle_atom_site_label_1
_geom_angle_atom_site_label_2
_geom_angle_atom_site_label_3
_geom_angle
_geom_angle_publ_flag
O(4) Ti O(3) 132.30(11) yes
O(4) Ti C(16) 104.48(13) yes
O(3) Ti C(16) 104.73(15) yes
O(4) Ti C(26) 104.51(14) yes
O(3) Ti C(26) 108.11(14) yes
C(16) Ti C(26) 97.41(16) yes
C(31) O(3) Ti 158.3(2) yes
C(41) O(4) Ti 158.0(2) yes
H(11) C(11) C(12) 114(2) yes
H(11) C(11) C(16) 107(2) yes
C(12) C(11) C(16) 110.2(3) yes
H(11) C(11) C(15) 111(2) yes
C(12) C(11) C(15) 102.7(3) yes
C(16) C(11) C(15) 112.0(3) yes
C(22) C(12) C(11) 125.4(3) yes
C(22) C(12) C(13) 125.6(3) yes
C(11) C(12) C(13) 109.0(3) yes
H(13A) C(13) H(13B) 110(4) yes
H(13A) C(13) C(12) 108(3) yes
H(13B) C(13) C(12) 112(3) yes
H(13A) C(13) C(14) 111(3) yes
H(13B) C(13) C(14) 111(3) yes
C(12) C(13) C(14) 104.5(3) yes
H(14B) C(14) H(14A) 120(3) yes
H(14B) C(14) C(15) 112(3) yes
H(14A) C(14) C(15) 90.9(18) yes
H(14B) C(14) C(13) 115(3) yes
H(14A) C(14) C(13) 111.6(18) yes
C(15) C(14) C(13) 103.8(3) yes
H(15A) C(15) H(15B) 108(4) yes
H(15A) C(15) C(14) 110(3) yes
H(15B) C(15) C(14) 114(2) yes
H(15A) C(15) C(11) 109(3) yes
H(15B) C(15) C(11) 112(3) yes
C(14) C(15) C(11) 103.9(3) yes
H(16A) C(16) H(16B) 124(4) yes
H(16A) C(16) C(11) 115(3) yes
H(16B) C(16) C(11) 86(2) yes
H(16A) C(16) Ti 95(3) yes
H(16B) C(16) Ti 126(2) yes
C(11) C(16) Ti 113.7(3) yes
H(21) C(21) C(26) 107(3) yes
H(21) C(21) C(25) 114(3) yes
C(26) C(21) C(25) 112.9(4) yes
H(21) C(21) C(22) 106(3) yes
C(26) C(21) C(22) 113.0(3) yes
C(25) C(21) C(22) 103.2(3) yes
C(12) C(22) C(23) 125.8(3) yes
C(12) C(22) C(21) 125.7(3) yes
C(23) C(22) C(21) 108.4(3) yes
H(23A) C(23) H(23B) 109(5) yes
H(23A) C(23) C(24B) 96(3) yes
H(23B) C(23) C(24B) 123(4) yes
H(23A) C(23) C(22) 108(3) yes
H(23B) C(23) C(22) 112(4) yes
C(24B) C(23) C(22) 106.5(8) yes
H(23A) C(23) C(24A) 121(3) yes
H(23B) C(23) C(24A) 105(4) yes
C(24B) C(23) C(24A) 25.3(7) yes
C(22) C(23) C(24A) 102.0(6) yes
C(25) C(24A) C(23) 106.7(7) yes
C(25) C(24B) C(23) 109.7(11) yes
C(24A) C(25) C(24B) 26.9(7) yes
C(24A) C(25) C(21) 105.1(6) yes
C(24B) C(25) C(21) 110.9(7) yes
H(26B) C(26) H(26A) 119(4) yes
H(26B) C(26) C(21) 112(3) yes
H(26A) C(26) C(21) 94(3) yes
H(26B) C(26) Ti 97(2) yes
H(26A) C(26) Ti 115(3) yes
C(21) C(26) Ti 122.6(3) yes
O(3) C(31) C(32) 120.3(3) yes
O(3) C(31) C(36) 118.9(3) yes
C(32) C(31) C(36) 120.8(3) yes
C(33) C(32) C(31) 118.6(3) yes
C(33) C(32) C(321) 119.2(3) yes
C(31) C(32) C(321) 122.3(3) yes
C(34) C(33) C(32) 121.4(3) yes
C(35) C(34) C(33) 119.5(3) yes
C(34) C(35) C(36) 121.1(3) yes
C(35) C(36) C(31) 118.7(3) yes
C(35) C(36) C(361) 120.0(3) yes
C(31) C(36) C(361) 121.2(3) yes
O(4) C(41) C(46) 120.1(3) yes
O(4) C(41) C(42) 118.9(3) yes
C(46) C(41) C(42) 121.0(3) yes
C(43) C(42) C(41) 118.5(3) yes
C(43) C(42) C(421) 120.5(3) yes
C(41) C(42) C(421) 121.0(3) yes
C(44) C(43) C(42) 121.2(3) yes
C(43) C(44) C(45) 119.3(3) yes
C(44) C(45) C(46) 121.9(3) yes
C(45) C(46) C(41) 118.0(3) yes
C(45) C(46) C(461) 119.3(3) yes
C(41) C(46) C(461) 122.7(3) yes
C(322) C(321) C(326) 118.4(3) yes
C(322) C(321) C(32) 121.1(3) yes
C(326) C(321) C(32) 120.4(3) yes
C(321) C(322) C(323) 120.8(4) yes
C(324) C(323) C(322) 120.5(4) yes
C(323) C(324) C(325) 119.3(3) yes
C(324) C(325) C(326) 120.2(4) yes
C(325) C(326) C(321) 120.7(4) yes
C(366) C(361) C(362) 118.5(3) yes
C(366) C(361) C(36) 120.7(3) yes
C(362) C(361) C(36) 120.8(3) yes
C(363) C(362) C(361) 120.8(3) yes
C(364) C(363) C(362) 119.9(3) yes
C(365) C(364) C(363) 120.0(4) yes
C(364) C(365) C(366) 120.3(4) yes
C(365) C(366) C(361) 120.5(3) yes
C(426) C(421) C(422) 118.1(3) yes
C(426) C(421) C(42) 121.1(3) yes
C(422) C(421) C(42) 120.8(3) yes
C(423) C(422) C(421) 120.4(3) yes
C(424) C(423) C(422) 120.7(3) yes
C(423) C(424) C(425) 119.7(3) yes
C(426) C(425) C(424) 119.5(3) yes
C(425) C(426) C(421) 121.6(3) yes
C(466) C(461) C(462) 118.9(3) yes
C(466) C(461) C(46) 121.1(3) yes
C(462) C(461) C(46) 119.8(3) yes
C(463) C(462) C(461) 120.5(4) yes
C(464) C(463) C(462) 120.4(4) yes
C(465) C(464) C(463) 119.5(3) yes
C(464) C(465) C(466) 120.4(4) yes
C(461) C(466) C(465) 120.3(3) yes

loop_
_geom_bond_atom_site_label_1
_geom_bond_atom_site_label_2
_geom_bond_distance
_geom_bond_publ_flag
Ti O(4) 1.815(2) yes
Ti O(3) 1.821(2) yes
Ti C(16) 2.067(4) yes
Ti C(26) 2.073(4) yes
O(3) C(31) 1.361(4) yes
O(4) C(41) 1.357(4) yes
C(11) H(11) 1.10(4) yes
C(11) C(12) 1.510(5) yes
C(11) C(16) 1.529(5) yes
C(11) C(15) 1.561(6) yes
C(12) C(22) 1.322(5) yes
C(12) C(13) 1.513(5) yes
C(13) H(13A) 1.01(5) yes
C(13) H(13B) 1.14(6) yes
C(13) C(14) 1.540(6) yes
C(14) H(14B) 0.97(5) yes
C(14) H(14A) 1.19(4) yes
C(14) C(15) 1.487(6) yes
C(15) H(15A) 1.05(5) yes
C(15) H(15B) 1.10(5) yes
C(16) H(16A) 0.87(5) yes
C(16) H(16B) 0.99(4) yes
C(21) H(21) 1.19(6) yes
C(21) C(26) 1.522(6) yes
C(21) C(25) 1.538(6) yes
C(21) C(22) 1.543(5) yes
C(22) C(23) 1.519(5) yes
C(23) H(23A) 0.97(6) yes
C(23) H(23B) 1.14(9) yes
C(23) C(24B) 1.486(16) yes
C(23) C(24A) 1.543(15) yes
C(24A) C(25) 1.426(16) yes
C(24B) C(25) 1.429(19) yes
C(26) H(26B) 0.97(4) yes
C(26) H(26A) 0.98(6) yes
C(31) C(32) 1.401(5) yes
C(31) C(36) 1.410(4) yes
C(32) C(33) 1.399(5) yes
C(32) C(321) 1.494(4) yes
C(33) C(34) 1.391(5) yes
C(34) C(35) 1.383(5) yes
C(35) C(36) 1.401(5) yes
C(36) C(361) 1.485(5) yes
C(41) C(46) 1.407(4) yes
C(41) C(42) 1.409(4) yes
C(42) C(43) 1.401(4) yes
C(42) C(421) 1.483(4) yes
C(43) C(44) 1.382(5) yes
C(44) C(45) 1.386(5) yes
C(45) C(46) 1.399(5) yes
C(46) C(461) 1.491(4) yes
C(321) C(322) 1.383(5) yes
C(321) C(326) 1.393(5) yes
C(322) C(323) 1.385(5) yes
C(323) C(324) 1.380(6) yes
C(324) C(325) 1.380(6) yes
C(325) C(326) 1.390(5) yes
C(361) C(366) 1.397(5) yes
C(361) C(362) 1.398(5) yes
C(362) C(363) 1.386(5) yes
C(363) C(364) 1.385(6) yes
C(364) C(365) 1.384(6) yes
C(365) C(366) 1.385(6) yes
C(421) C(426) 1.393(4) yes
C(421) C(422) 1.398(4) yes
C(422) C(423) 1.382(5) yes
C(423) C(424) 1.381(5) yes
C(424) C(425) 1.388(5) yes
C(425) C(426) 1.381(5) yes
C(461) C(466) 1.390(5) yes
C(461) C(462) 1.391(5) yes
C(462) C(463) 1.389(5) yes
C(463) C(464) 1.384(6) yes
C(464) C(465) 1.381(6) yes
C(465) C(466) 1.396(5) yes
